data_4311769
loop_
_publ_author_name
'Jana A. Lewis'
'Seth M. Cohen'

_publ_section_title
;
 Addressing Lead Toxicity: Complexation of Lead(II) with Thiopyrone and
 Hydroxypyridinethione O,S Mixed Chelators
;
_journal_name_full 'Inorganic Chemistry'
_journal_page_first 6534
_journal_page_last 6536
_journal_paper_doi 10.1021/ic0493696
_journal_volume 43
_journal_year 2004
_chemical_formula_sum 'C14 H16 N2 O2 Pb S2'
_chemical_formula_weight 515.60
_chemical_name_systematic
; 
 ? 
;
_space_group_IT_number 43
_symmetry_cell_setting orthorhombic
_symmetry_space_group_name_Hall 'F 2 -2d'
_symmetry_space_group_name_H-M 'F d d 2'
_atom_sites_solution_hydrogens geom
_atom_sites_solution_primary direct
_atom_sites_solution_secondary difmap
_audit_creation_method SHELXL-97
_cell_angle_alpha 90.00
_cell_angle_beta 90.00
_cell_angle_gamma 90.00
_cell_formula_units_Z 8
_cell_length_a 8.7501(6)
_cell_length_b 31.678(2)
_cell_length_c 10.7750(7)
_cell_measurement_temperature 100(2)
_cell_measurement_theta_max 27.51
_cell_measurement_theta_min 2.57
_cell_volume 2986.7(3)
_computing_cell_refinement 'Bruker SMART'
_computing_data_collection 'Bruker SMART'
_computing_data_reduction 'Bruker SAINT'
_computing_molecular_graphics 'Bruker SHELXTL'
_computing_publication_material 'Bruker SHELXTL'
_computing_structure_refinement 'SHELXL-97 (Sheldrick, 1997)'
_computing_structure_solution 'SHELXS-97 (Sheldrick, 1990)'
_diffrn_ambient_temperature 100(2)
_diffrn_measured_fraction_theta_full 1.000
_diffrn_measured_fraction_theta_max 1.000
_diffrn_measurement_device_type 'CCD area detector'
_diffrn_measurement_method 'phi and omega scans'
_diffrn_radiation_monochromator graphite
_diffrn_radiation_source 'fine-focus sealed tube'
_diffrn_radiation_type MoK\a
_diffrn_radiation_wavelength 0.71073
_diffrn_reflns_av_R_equivalents 0.0447
_diffrn_reflns_av_sigmaI/netI 0.0297
_diffrn_reflns_limit_h_max 11
_diffrn_reflns_limit_h_min -11
_diffrn_reflns_limit_k_max 40
_diffrn_reflns_limit_k_min -40
_diffrn_reflns_limit_l_max 14
_diffrn_reflns_limit_l_min -13
_diffrn_reflns_number 6335
_diffrn_reflns_theta_full 27.51
_diffrn_reflns_theta_max 27.51
_diffrn_reflns_theta_min 2.57
_exptl_absorpt_coefficient_mu 5.791
_exptl_absorpt_correction_T_max 1.000000
_exptl_absorpt_correction_T_min 0.517070
_exptl_absorpt_correction_type semi-emperical
_exptl_absorpt_process_details SADABS
_exptl_crystal_colour orange
_exptl_crystal_density_diffrn 1.147
_exptl_crystal_density_meas 0
_exptl_crystal_density_method 'not measured'
_exptl_crystal_description block
_exptl_crystal_F_000 976
_exptl_crystal_size_max 0.20
_exptl_crystal_size_mid 0.18
_exptl_crystal_size_min 0.10
_refine_diff_density_max 2.967
_refine_diff_density_min -1.114
_refine_diff_density_rms 0.183
_refine_ls_abs_structure_details 'Flack H D (1983), Acta Cryst. A39, 876-881'
_refine_ls_abs_structure_Flack 0.033(10)
_refine_ls_extinction_method none
_refine_ls_goodness_of_fit_ref 1.097
_refine_ls_hydrogen_treatment mixed
_refine_ls_matrix_type full
_refine_ls_number_parameters 98
_refine_ls_number_reflns 1694
_refine_ls_number_restraints 1
_refine_ls_restrained_S_all 1.096
_refine_ls_R_factor_all 0.0271
_refine_ls_R_factor_gt 0.0261
_refine_ls_shift/su_max 0.054
_refine_ls_shift/su_mean 0.003
_refine_ls_structure_factor_coef Fsqd
_refine_ls_weighting_details 'calc w=1/[\s^2^(Fo^2^)+(0.0457P)^2^+8.5808P] where P=(Fo^2^+2Fc^2^)/3'
_refine_ls_weighting_scheme calc
_refine_ls_wR_factor_gt 0.0673
_refine_ls_wR_factor_ref 0.0680
_reflns_number_gt 1621
_reflns_number_total 1694
_reflns_threshold_expression >2sigma(I)
_cod_data_source_file ic0493696si20040514_114839_2.cif
_cod_data_source_block '[Pb(3,4-HOPTO)2]'
_cod_depositor_comments
;
The following automatic conversions were performed:
'_symmetry_cell_setting' value 'Orthorhombic' changed to 'orthorhombic'
according to '/home/saulius/struct/CIF-dictionaries/cif_core.dic'
dictionary named 'cif_core.dic' version 2.4.1 from 2010-06-29.

Automatic conversion script
Id: cif_fix_enum 1527 2010-12-29 10:47:43Z saulius 

2021-12-16
Z value fixed to be consistent with given formula
                 miguel
;
_cod_original_formula_units_Z 4
_cod_original_cell_volume 2986.7(4)
_cod_database_code 4311769

loop_
_symmetry_equiv_pos_as_xyz
'x, y, z'
'-x, -y, z'
'x+1/4, -y+1/4, z+1/4'
'-x+1/4, y+1/4, z+1/4'
'x, y+1/2, z+1/2'
'-x, -y+1/2, z+1/2'
'x+1/4, -y+3/4, z+3/4'
'-x+1/4, y+3/4, z+3/4'
'x+1/2, y, z+1/2'
'-x+1/2, -y, z+1/2'
'x+3/4, -y+1/4, z+3/4'
'-x+3/4, y+1/4, z+3/4'
'x+1/2, y+1/2, z'
'-x+1/2, -y+1/2, z'
'x+3/4, -y+3/4, z+1/4'
'-x+3/4, y+3/4, z+1/4'

loop_
_atom_site_label
_atom_site_type_symbol
_atom_site_fract_x
_atom_site_fract_y
_atom_site_fract_z
_atom_site_U_iso_or_equiv
_atom_site_adp_type
_atom_site_occupancy
_atom_site_symmetry_multiplicity
_atom_site_calc_flag
_atom_site_refinement_flags
_atom_site_disorder_assembly
_atom_site_disorder_group
C1 C 0.9984(4) 0.3116(2) 0.2875(6) 0.0131(11) Uani 1 1 d . . .
C2 C 1.1267(7) 0.33205(16) 0.3346(6) 0.0147(10) Uani 1 1 d . . .
H2 H 1.2096 0.3157 0.3652 0.018 Uiso 1 1 calc R . .
C3 C 1.1359(6) 0.37536(16) 0.3378(6) 0.0147(10) Uani 1 1 d . . .
H3 H 1.2247 0.3885 0.3708 0.018 Uiso 1 1 calc R . .
C4 C 1.0396(7) 0.44568(17) 0.2972(6) 0.0164(10) Uani 1 1 d . . .
H4A H 1.1384 0.4527 0.3347 0.025 Uiso 1 1 calc R . .
H4B H 0.9572 0.4583 0.3464 0.025 Uiso 1 1 calc R . .
H4C H 1.0357 0.4567 0.2123 0.025 Uiso 1 1 calc R . .
C5 C 0.8888(6) 0.38133(15) 0.2507(5) 0.0115(10) Uani 1 1 d . . .
C6 C 0.7625(5) 0.4091(2) 0.2040(7) 0.0178(12) Uani 1 1 d . . .
H6A H 0.7616 0.4356 0.2512 0.027 Uiso 1 1 calc R . .
H6B H 0.6643 0.3947 0.2142 0.027 Uiso 1 1 calc R . .
H6C H 0.7791 0.4153 0.1159 0.027 Uiso 1 1 calc R . .
C7 C 0.8720(6) 0.33725(15) 0.2438(5) 0.0138(10) Uani 1 1 d . . .
N1 N 1.0204(5) 0.39934(16) 0.2947(5) 0.0138(9) Uani 1 1 d . . .
O1 O 0.7485(4) 0.32138(16) 0.1979(5) 0.0184(10) Uani 1 1 d . . .
Pb1 Pb 0.7500 0.2500 0.12620(3) 0.01559(10) Uani 1 2 d S . .
S1 S 0.98635(16) 0.25709(5) 0.28227(17) 0.0164(3) Uani 1 1 d . . .

loop_
_atom_site_aniso_label
_atom_site_aniso_U_11
_atom_site_aniso_U_22
_atom_site_aniso_U_33
_atom_site_aniso_U_23
_atom_site_aniso_U_13
_atom_site_aniso_U_12
C1 0.015(3) 0.010(3) 0.014(3) -0.001(2) 0.006(2) 0.0013(15)
C2 0.020(3) 0.012(2) 0.012(2) 0.002(2) 0.002(2) 0.002(2)
C3 0.019(2) 0.011(2) 0.014(2) -0.003(2) -0.001(2) -0.004(2)
C4 0.020(2) 0.012(2) 0.017(3) -0.003(2) 0.002(2) -0.004(2)
C5 0.013(2) 0.009(2) 0.013(3) -0.002(2) 0.002(2) 0.0011(18)
C6 0.019(3) 0.009(3) 0.025(3) 0.004(2) 0.000(2) 0.0050(17)
C7 0.018(3) 0.006(2) 0.017(3) 0.003(2) 0.002(2) -0.0007(19)
N1 0.017(2) 0.008(2) 0.016(2) -0.0038(19) 0.0033(18) -0.0041(15)
O1 0.017(2) 0.014(2) 0.024(3) -0.0021(19) -0.0017(15) -0.0028(12)
Pb1 0.02014(14) 0.01065(14) 0.01597(14) 0.000 0.000 -0.00419(11)
S1 0.0173(7) 0.0083(6) 0.0234(8) -0.0012(6) -0.0001(6) -0.0008(4)

loop_
_atom_type_symbol
_atom_type_description
_atom_type_scat_dispersion_real
_atom_type_scat_dispersion_imag
_atom_type_scat_source
C C 0.0033 0.0016 'International Tables Vol C Tables 4.2.6.8 and 6.1.1.4'
H H 0.0000 0.0000 'International Tables Vol C Tables 4.2.6.8 and 6.1.1.4'
N N 0.0061 0.0033 'International Tables Vol C Tables 4.2.6.8 and 6.1.1.4'
O O 0.0106 0.0060 'International Tables Vol C Tables 4.2.6.8 and 6.1.1.4'
S S 0.1246 0.1234 'International Tables Vol C Tables 4.2.6.8 and 6.1.1.4'
Pb Pb -3.3944 10.1111 'International Tables Vol C Tables 4.2.6.8 and 6.1.1.4'

loop_
_geom_angle_atom_site_label_1
_geom_angle_atom_site_label_2
_geom_angle_atom_site_label_3
_geom_angle
_geom_angle_site_symmetry_1
_geom_angle_site_symmetry_3
_geom_angle_publ_flag
C2 C1 C7 118.2(5) . . ?
C2 C1 S1 121.7(4) . . ?
C7 C1 S1 120.1(4) . . ?
C3 C2 C1 121.4(5) . . ?
N1 C3 C2 120.7(5) . . ?
N1 C5 C7 121.3(5) . . ?
N1 C5 C6 119.4(5) . . ?
C7 C5 C6 119.2(5) . . ?
O1 C7 C5 119.7(5) . . ?
O1 C7 C1 123.0(5) . . ?
C5 C7 C1 117.3(5) . . ?
C3 N1 C5 121.0(5) . . ?
C3 N1 C4 118.0(5) . . ?
C5 N1 C4 121.0(5) . . ?
C7 O1 Pb1 119.2(3) . . ?
O1 Pb1 O1 142.3(2) . 14_655 ?
O1 Pb1 S1 73.85(10) . . ?
O1 Pb1 S1 82.64(10) 14_655 . ?
O1 Pb1 S1 82.64(10) . 14_655 ?
O1 Pb1 S1 73.85(10) 14_655 14_655 ?
S1 Pb1 S1 102.09(7) . 14_655 ?
C1 S1 Pb1 98.70(19) . . ?

loop_
_geom_bond_atom_site_label_1
_geom_bond_atom_site_label_2
_geom_bond_distance
_geom_bond_site_symmetry_2
_geom_bond_publ_flag
C1 C2 1.392(8) . ?
C1 C7 1.451(7) . ?
C1 S1 1.732(7) . ?
C2 C3 1.375(7) . ?
C3 N1 1.347(8) . ?
C4 N1 1.477(7) . ?
C5 N1 1.370(7) . ?
C5 C7 1.406(7) . ?
C5 C6 1.500(7) . ?
C7 O1 1.291(7) . ?
O1 Pb1 2.389(5) . ?
Pb1 O1 2.389(5) 14_655 ?
Pb1 S1 2.6750(16) . ?
Pb1 S1 2.6750(16) 14_655 ?
